data_4340311
loop_
_publ_author_name
'Bailey, Jonathan A.'
'Ploeger, Marten'
'Pringle, Paul G.'

_publ_section_title
;
 Mono-, di-, and triborylphosphine analogues of triarylphosphines.
;
_journal_issue 14
_journal_name_full 'Inorganic chemistry'
_journal_page_first 7763
_journal_page_last 7769
_journal_paper_doi 10.1021/ic501133n
_journal_volume 53
_journal_year 2014
_chemical_formula_moiety 'C26 H21 B2 N4 P'
_chemical_formula_sum 'C26 H21 B2 N4 P'
_chemical_formula_weight 442.06
_chemical_name_systematic
;
 ?
;
_space_group_crystal_system orthorhombic
_space_group_IT_number 29
_space_group_name_Hall 'P 2c -2ac'
_space_group_name_H-M_alt 'P c a 21'
_symmetry_space_group_name_Hall 'P 2c -2ac'
_symmetry_space_group_name_H-M 'P c a 21'
_atom_sites_solution_hydrogens mixed
_audit_creation_method SHELXL-2013
_cell_angle_alpha 90
_cell_angle_beta 90
_cell_angle_gamma 90
_cell_formula_units_Z 4
_cell_length_a 13.6850(7)
_cell_length_b 19.4779(11)
_cell_length_c 8.0751(5)
_cell_measurement_reflns_used 4247
_cell_measurement_temperature 100(2)
_cell_measurement_theta_max 23.91
_cell_measurement_theta_min 2.57
_cell_volume 2152.5(2)
_computing_cell_refinement 'Apex II (Bruker, 2008)'
_computing_data_collection 'Apex II (Bruker, 2008)'
_computing_data_reduction 'SAINT V7.68A'
_computing_structure_refinement 'SHELXL-2013 (Sheldrick, 2013)'
_computing_structure_solution SHELXS
_diffrn_ambient_temperature 100(2)
_diffrn_measured_fraction_theta_full 1.000
_diffrn_measured_fraction_theta_max 0.999
_diffrn_measurement_device_type 'Bruker Apex II kappa CCD area detector'
_diffrn_measurement_method 'phi and omega scans'
_diffrn_radiation_type MoK\a
_diffrn_radiation_wavelength 0.71073
_diffrn_reflns_av_R_equivalents 0.0849
_diffrn_reflns_av_unetI/netI 0.0526
_diffrn_reflns_Laue_measured_fraction_full 1.000
_diffrn_reflns_Laue_measured_fraction_max 0.999
_diffrn_reflns_limit_h_max 17
_diffrn_reflns_limit_h_min -17
_diffrn_reflns_limit_k_max 24
_diffrn_reflns_limit_k_min -25
_diffrn_reflns_limit_l_max 10
_diffrn_reflns_limit_l_min -10
_diffrn_reflns_number 35926
_diffrn_reflns_point_group_measured_fraction_full 0.999
_diffrn_reflns_point_group_measured_fraction_max 0.996
_diffrn_reflns_theta_full 25.242
_diffrn_reflns_theta_max 27.531
_diffrn_reflns_theta_min 1.045
_exptl_absorpt_coefficient_mu 0.151
_exptl_absorpt_correction_T_max 0.7456
_exptl_absorpt_correction_T_min 0.6138
_exptl_absorpt_correction_type multi-scan
_exptl_absorpt_process_details SADABS-2008/1
_exptl_crystal_colour colourless
_exptl_crystal_density_diffrn 1.364
_exptl_crystal_description 'cut needle'
_exptl_crystal_F_000 920
_exptl_crystal_size_max 0.40
_exptl_crystal_size_mid 0.25
_exptl_crystal_size_min 0.13
_refine_diff_density_max 0.196
_refine_diff_density_min -0.304
_refine_diff_density_rms 0.045
_refine_ls_abs_structure_details
;
 Flack x determined using 1618 quotients [(I+)-(I-)]/[(I+)+(I-)]
 (Parsons and Flack (2004), Acta Cryst. A60, s61).
;
_refine_ls_abs_structure_Flack -0.01(7)
_refine_ls_extinction_method none
_refine_ls_goodness_of_fit_ref 1.052
_refine_ls_hydrogen_treatment mixed
_refine_ls_matrix_type full
_refine_ls_number_parameters 310
_refine_ls_number_reflns 4951
_refine_ls_number_restraints 5
_refine_ls_restrained_S_all 1.051
_refine_ls_R_factor_all 0.0625
_refine_ls_R_factor_gt 0.0433
_refine_ls_shift/su_max 0.005
_refine_ls_shift/su_mean 0.000
_refine_ls_structure_factor_coef Fsqd
_refine_ls_weighting_details
;
 w=1/[\s^2^(Fo^2^)+(0.0466P)^2^+0.2474P]
 where P=(Fo^2^+2Fc^2^)/3
;
_refine_ls_weighting_scheme calc
_refine_ls_wR_factor_gt 0.0907
_refine_ls_wR_factor_ref 0.0992
_reflns_Friedel_coverage 0.858
_reflns_Friedel_fraction_full 0.999
_reflns_Friedel_fraction_max 0.993
_reflns_number_gt 4026
_reflns_number_total 4951
_reflns_threshold_expression 'I > 2\s(I)'
_cod_data_source_file ic501133n_si_002.cif
_cod_data_source_block jb0182_new
_cod_depositor_comments 'Adding full bibliography for 4340309--4340313.cif.'
_cod_database_code 4340311
_shelx_space_group_comment
;
The symmetry employed for this shelxl refinement is uniquely defined
by the following loop, which should always be used as a source of
symmetry information in preference to the above space-group names.
They are only intended as comments.
;
_shelxl_version_number 2013-2

loop_
_space_group_symop_operation_xyz
'x, y, z'
'-x, -y, z+1/2'
'x+1/2, -y, z'
'-x+1/2, y, z+1/2'

loop_
_atom_site_label
_atom_site_type_symbol
_atom_site_fract_x
_atom_site_fract_y
_atom_site_fract_z
_atom_site_U_iso_or_equiv
_atom_site_adp_type
_atom_site_occupancy
_atom_site_site_symmetry_order
_atom_site_calc_flag
_atom_site_refinement_flags_posn
_atom_site_refinement_flags_adp
P1 P 0.57725(5) 0.28398(4) 0.15312(12) 0.02309(19) Uani 1 1 d . .
B2 B 0.6784(2) 0.21522(18) 0.1498(6) 0.0225(7) Uani 1 1 d . .
N2 N 0.6322(2) 0.34863(14) 0.4735(4) 0.0246(6) Uani 1 1 d D .
H2N H 0.6946(18) 0.3466(17) 0.448(5) 0.029 Uiso 1 1 d D U
C5 C 0.5704(2) 0.45870(17) 0.9094(5) 0.0285(8) Uani 1 1 d . .
H5 H 0.5571 0.4841 1.0073 0.034 Uiso 1 1 calc R U
C9 C 0.5140(2) 0.39343(15) 0.6691(5) 0.0221(7) Uani 1 1 d . .
C13 C 1.0246(2) 0.15521(18) 0.1848(4) 0.0284(8) Uani 1 1 d . .
H13 H 1.0883 0.1654 0.2245 0.034 Uiso 1 1 calc R U
N4 N 0.66391(18) 0.15262(14) 0.0652(4) 0.0227(6) Uani 1 1 d D .
H4N H 0.6063(19) 0.1404(16) 0.025(5) 0.027 Uiso 1 1 d D U
N1 N 0.46090(19) 0.32931(15) 0.4296(4) 0.0252(6) Uani 1 1 d D .
H1N H 0.412(2) 0.3103(17) 0.376(4) 0.030 Uiso 1 1 d D U
C17 C 0.7240(2) 0.04909(17) -0.0697(5) 0.0268(8) Uani 1 1 d . .
H17 H 0.6598 0.0379 -0.1054 0.032 Uiso 1 1 calc R U
C11 C 0.8543(2) 0.18572(15) 0.1669(4) 0.0218(6) Uani 1 1 d . .
C18 C 0.7397(2) 0.10763(16) 0.0224(4) 0.0220(7) Uani 1 1 d . .
C2 C 0.3405(2) 0.37574(16) 0.6213(5) 0.0267(8) Uani 1 1 d . .
H2 H 0.2887 0.3565 0.5583 0.032 Uiso 1 1 calc R U
C1 C 0.4368(2) 0.36550(16) 0.5727(4) 0.0225(7) Uani 1 1 d . .
C20 C 0.9145(2) 0.07954(17) 0.0389(4) 0.0240(7) Uani 1 1 d . .
C7 C 0.6872(2) 0.41105(16) 0.7170(4) 0.0244(7) Uani 1 1 d . .
H7 H 0.7535 0.4044 0.6860 0.029 Uiso 1 1 calc R U
C21 C 0.4638(2) 0.23475(16) 0.1250(4) 0.0235(7) Uani 1 1 d . .
C8 C 0.6135(2) 0.38411(15) 0.6202(4) 0.0228(7) Uani 1 1 d . .
C19 C 0.8359(2) 0.12469(16) 0.0753(4) 0.0210(7) Uani 1 1 d . .
N3 N 0.77506(18) 0.22923(13) 0.2022(4) 0.0232(6) Uani 1 1 d D .
H3N H 0.792(2) 0.2679(14) 0.249(4) 0.028 Uiso 1 1 d D U
C6 C 0.6649(2) 0.44818(17) 0.8607(5) 0.0273(8) Uani 1 1 d . .
H6 H 0.7165 0.4665 0.9258 0.033 Uiso 1 1 calc R U
C22 C 0.4468(2) 0.17235(18) 0.2032(5) 0.0303(8) Uani 1 1 d . .
H22 H 0.4940 0.1548 0.2784 0.036 Uiso 1 1 calc R U
C15 C 0.8949(3) 0.02002(17) -0.0563(5) 0.0301(8) Uani 1 1 d . .
H15 H 0.9467 -0.0106 -0.0825 0.036 Uiso 1 1 calc R U
B1 B 0.5577(2) 0.32052(19) 0.3710(5) 0.0237(8) Uani 1 1 d . .
C14 C 1.0094(2) 0.09625(18) 0.0975(5) 0.0291(8) Uani 1 1 d . .
H14 H 1.0626 0.0662 0.0757 0.035 Uiso 1 1 calc R U
C3 C 0.3199(2) 0.41447(18) 0.7629(5) 0.0286(8) Uani 1 1 d . .
H3 H 0.2537 0.4219 0.7937 0.034 Uiso 1 1 calc R U
C12 C 0.9477(2) 0.20127(18) 0.2171(4) 0.0265(8) Uani 1 1 d . .
H12 H 0.9603 0.2431 0.2737 0.032 Uiso 1 1 calc R U
C25 C 0.3057(2) 0.2233(2) -0.0084(6) 0.0395(10) Uani 1 1 d . .
H25 H 0.2567 0.2415 -0.0794 0.047 Uiso 1 1 calc R U
C4 C 0.3930(2) 0.44190(18) 0.8583(5) 0.0299(8) Uani 1 1 d . .
H4 H 0.3772 0.4678 0.9543 0.036 Uiso 1 1 calc R U
C26 C 0.3917(2) 0.26032(18) 0.0187(5) 0.0301(8) Uani 1 1 d . .
H26 H 0.4013 0.3031 -0.0354 0.036 Uiso 1 1 calc R U
C10 C 0.4921(2) 0.43173(17) 0.8143(5) 0.0248(7) Uani 1 1 d . .
C16 C 0.8025(2) 0.00604(18) -0.1108(5) 0.0306(8) Uani 1 1 d . .
H16 H 0.7913 -0.0334 -0.1775 0.037 Uiso 1 1 calc R U
C24 C 0.2915(2) 0.1610(2) 0.0668(6) 0.0389(10) Uani 1 1 d . .
H24 H 0.2336 0.1356 0.0461 0.047 Uiso 1 1 calc R U
C23 C 0.3620(2) 0.13510(19) 0.1731(6) 0.0402(10) Uani 1 1 d . .
H23 H 0.3524 0.0919 0.2254 0.048 Uiso 1 1 calc R U

loop_
_atom_site_aniso_label
_atom_site_aniso_U_11
_atom_site_aniso_U_22
_atom_site_aniso_U_33
_atom_site_aniso_U_23
_atom_site_aniso_U_13
_atom_site_aniso_U_12
P1 0.0161(3) 0.0272(4) 0.0260(4) -0.0007(4) -0.0004(4) 0.0005(3)
B2 0.0177(15) 0.0276(17) 0.0222(18) 0.0031(18) 0.0021(17) -0.0003(14)
N2 0.0165(13) 0.0295(15) 0.0278(17) -0.0024(13) 0.0013(11) 0.0012(12)
C5 0.0310(19) 0.0252(18) 0.029(2) -0.0016(16) -0.0025(16) -0.0003(14)
C9 0.0204(14) 0.0197(14) 0.0262(19) 0.0034(15) 0.0005(14) 0.0009(11)
C13 0.0170(15) 0.0406(19) 0.027(2) -0.0026(16) -0.0030(14) -0.0010(13)
N4 0.0142(12) 0.0262(14) 0.0276(16) -0.0011(13) -0.0024(11) -0.0001(11)
N1 0.0160(13) 0.0322(16) 0.0274(17) -0.0058(14) -0.0024(11) -0.0024(11)
C17 0.0208(17) 0.0280(17) 0.032(2) 0.0013(16) -0.0017(14) -0.0031(13)
C11 0.0166(13) 0.0260(15) 0.0228(17) 0.0014(16) 0.0007(14) 0.0006(11)
C18 0.0215(15) 0.0226(16) 0.0217(18) 0.0057(14) -0.0015(13) -0.0015(13)
C2 0.0194(15) 0.0278(16) 0.033(2) -0.0015(15) -0.0009(14) 0.0002(12)
C1 0.0205(16) 0.0212(16) 0.0260(18) -0.0006(15) -0.0003(13) 0.0020(12)
C20 0.0206(15) 0.0269(17) 0.0246(19) 0.0029(15) 0.0002(14) 0.0006(13)
C7 0.0185(15) 0.0270(17) 0.0277(19) 0.0024(15) -0.0032(13) -0.0023(13)
C21 0.0146(14) 0.0307(17) 0.025(2) -0.0085(15) 0.0014(13) 0.0020(12)
C8 0.0217(15) 0.0217(16) 0.025(2) 0.0012(14) -0.0027(13) 0.0022(12)
C19 0.0183(15) 0.0247(16) 0.0201(17) 0.0033(14) 0.0018(12) 0.0003(12)
N3 0.0168(13) 0.0243(14) 0.0284(17) -0.0032(12) -0.0005(11) 0.0006(10)
C6 0.0266(17) 0.0245(17) 0.031(2) 0.0002(16) -0.0055(15) -0.0036(14)
C22 0.0220(16) 0.038(2) 0.031(2) -0.0002(17) 0.0061(14) -0.0026(14)
C15 0.0281(18) 0.0275(18) 0.035(2) -0.0002(17) 0.0023(15) 0.0053(14)
B1 0.0183(17) 0.0245(19) 0.028(2) 0.0023(17) -0.0007(15) 0.0026(14)
C14 0.0205(16) 0.0350(19) 0.032(2) 0.0024(16) 0.0007(14) 0.0066(14)
C3 0.0187(16) 0.0307(19) 0.036(2) -0.0001(16) 0.0042(14) 0.0059(14)
C12 0.0197(16) 0.0336(18) 0.0260(19) -0.0003(16) -0.0004(13) -0.0027(13)
C25 0.0189(17) 0.049(2) 0.051(3) -0.020(2) -0.0092(16) 0.0104(16)
C4 0.0284(18) 0.0296(19) 0.032(2) -0.0008(17) 0.0053(15) 0.0068(15)
C26 0.0220(16) 0.0323(19) 0.036(2) -0.0066(17) -0.0036(15) 0.0058(14)
C10 0.0255(16) 0.0214(16) 0.0274(19) 0.0001(15) 0.0005(14) 0.0001(13)
C16 0.0322(19) 0.0260(18) 0.034(2) -0.0042(17) 0.0001(15) -0.0011(15)
C24 0.0201(17) 0.046(2) 0.050(3) -0.021(2) 0.0092(17) -0.0054(16)
C23 0.0280(18) 0.041(2) 0.051(3) -0.008(2) 0.013(2) -0.0084(15)

loop_
_atom_type_symbol
_atom_type_description
_atom_type_scat_dispersion_real
_atom_type_scat_dispersion_imag
_atom_type_scat_source
C C 0.0033 0.0016 'International Tables Vol C Tables 4.2.6.8 and 6.1.1.4'
H H 0.0000 0.0000 'International Tables Vol C Tables 4.2.6.8 and 6.1.1.4'
B B 0.0013 0.0007 'International Tables Vol C Tables 4.2.6.8 and 6.1.1.4'
N N 0.0061 0.0033 'International Tables Vol C Tables 4.2.6.8 and 6.1.1.4'
P P 0.1023 0.0942 'International Tables Vol C Tables 4.2.6.8 and 6.1.1.4'

loop_
_geom_angle_atom_site_label_1
_geom_angle_atom_site_label_2
_geom_angle_atom_site_label_3
_geom_angle
C21 P1 B1 100.91(15)
C21 P1 B2 104.05(14)
B1 P1 B2 111.77(18)
N4 B2 N3 116.3(3)
N4 B2 P1 120.4(2)
N3 B2 P1 122.2(3)
C8 N2 B1 123.6(3)
C6 C5 C10 120.2(3)
C1 C9 C10 119.7(3)
C1 C9 C8 120.6(3)
C10 C9 C8 119.7(3)
C14 C13 C12 121.3(3)
C18 N4 B2 123.7(3)
C1 N1 B1 124.0(3)
C18 C17 C16 120.2(3)
C12 C11 N3 121.6(3)
C12 C11 C19 120.2(3)
N3 C11 C19 118.2(3)
C17 C18 N4 122.3(3)
C17 C18 C19 120.0(3)
N4 C18 C19 117.7(3)
C1 C2 C3 120.0(3)
C2 C1 N1 122.1(3)
C2 C1 C9 119.8(3)
N1 C1 C9 118.1(3)
C15 C20 C14 122.8(3)
C15 C20 C19 118.4(3)
C14 C20 C19 118.8(3)
C8 C7 C6 120.4(3)
C22 C21 C26 118.2(3)
C22 C21 P1 122.8(2)
C26 C21 P1 119.0(3)
C7 C8 N2 122.4(3)
C7 C8 C9 119.5(3)
N2 C8 C9 118.2(3)
C20 C19 C11 119.4(3)
C20 C19 C18 119.6(3)
C11 C19 C18 121.1(3)
C11 N3 B2 123.0(3)
C5 C6 C7 121.5(3)
C21 C22 C23 121.1(4)
C16 C15 C20 120.9(3)
N1 B1 N2 115.4(3)
N1 B1 P1 118.8(3)
N2 B1 P1 125.3(3)
C13 C14 C20 120.3(3)
C4 C3 C2 121.4(3)
C11 C12 C13 120.0(3)
C24 C25 C26 120.4(4)
C3 C4 C10 120.2(3)
C25 C26 C21 120.4(4)
C4 C10 C5 122.3(3)
C4 C10 C9 118.9(3)
C5 C10 C9 118.8(3)
C15 C16 C17 120.9(3)
C25 C24 C23 119.9(3)
C24 C23 C22 119.9(4)

loop_
_geom_bond_atom_site_label_1
_geom_bond_atom_site_label_2
_geom_bond_distance
P1 C21 1.839(3)
P1 B1 1.917(4)
P1 B2 1.927(3)
B2 N4 1.412(5)
B2 N3 1.415(4)
N2 C8 1.395(4)
N2 B1 1.422(5)
C5 C6 1.367(5)
C5 C10 1.419(5)
C9 C1 1.421(4)
C9 C10 1.422(5)
C9 C8 1.429(4)
C13 C14 1.364(5)
C13 C12 1.407(4)
N4 C18 1.402(4)
N1 C1 1.393(4)
N1 B1 1.417(4)
C17 C18 1.378(5)
C17 C16 1.403(5)
C11 C12 1.374(4)
C11 N3 1.406(4)
C11 C19 1.422(5)
C18 C19 1.423(4)
C2 C1 1.389(4)
C2 C3 1.399(5)
C20 C15 1.417(5)
C20 C14 1.420(4)
C20 C19 1.421(4)
C7 C8 1.380(4)
C7 C6 1.401(5)
C21 C22 1.389(5)
C21 C26 1.399(5)
C22 C23 1.389(5)
C15 C16 1.366(5)
C3 C4 1.372(5)
C25 C24 1.371(6)
C25 C26 1.398(5)
C4 C10 1.416(4)
C24 C23 1.386(6)
